data_7037820
loop_
_publ_author_name
'Ren, Min'
'Xu, Zhong-Li'
'Bao, Song-Song'
'Wang, Ting-Ting'
'Zheng, Ze-Hua'
'Ferreira, Rute A. S.'
'Zheng, Li-Min'
'Carlos, Luis D.'

_publ_section_title
;
 Lanthanide salen-type complexes exhibiting single ion magnet and
 photoluminescent properties.
;
_journal_issue 7
_journal_name_full 'Dalton transactions (Cambridge, England : 2003)'
_journal_page_first 2974
_journal_page_last 2982
_journal_paper_doi 10.1039/c5dt03897a
_journal_volume 45
_journal_year 2016
_chemical_formula_moiety 'C32 H24 Dy N8 O12, C6 H16 N, H2 O'
_chemical_formula_sum 'C38 H42 Dy N9 O13'
_chemical_formula_weight 995.31
_chemical_name_systematic
; 
 ? 
;
_space_group_IT_number 2
_symmetry_cell_setting triclinic
_symmetry_space_group_name_Hall '-P 1'
_symmetry_space_group_name_H-M 'P -1'
_atom_sites_solution_hydrogens geom
_atom_sites_solution_primary direct
_atom_sites_solution_secondary difmap
_audit_creation_method SHELXL-97
_audit_update_record
;
2015-06-01 deposited with the CCDC.
2015-12-29 downloaded from the CCDC.
;
_cell_angle_alpha 69.934(5)
_cell_angle_beta 75.538(5)
_cell_angle_gamma 72.017(5)
_cell_formula_units_Z 2
_cell_length_a 12.400(4)
_cell_length_b 12.692(4)
_cell_length_c 15.776(5)
_cell_measurement_reflns_used 2034
_cell_measurement_temperature 298(2)
_cell_measurement_theta_max 19.817
_cell_measurement_theta_min 2.771
_cell_volume 2189.3(12)
_computing_cell_refinement SMART
_computing_data_collection 'SMART (Bruker, 2000)'
_computing_data_reduction 'SAINT (Bruker, 2000)'
_computing_molecular_graphics SHELXTL
_computing_publication_material SHELXTL
_computing_structure_refinement SHELXTL
_computing_structure_solution 'SHELXTL (Bruker, 2000)'
_diffrn_ambient_temperature 298(2)
_diffrn_measured_fraction_theta_full 0.994
_diffrn_measured_fraction_theta_max 0.994
_diffrn_radiation_monochromator graphite
_diffrn_radiation_source 'fine-focus sealed tube'
_diffrn_radiation_type MoK\a
_diffrn_radiation_wavelength 0.71073
_diffrn_reflns_av_R_equivalents 0.0519
_diffrn_reflns_av_sigmaI/netI 0.0945
_diffrn_reflns_limit_h_max 14
_diffrn_reflns_limit_h_min -13
_diffrn_reflns_limit_k_max 15
_diffrn_reflns_limit_k_min -11
_diffrn_reflns_limit_l_max 18
_diffrn_reflns_limit_l_min -11
_diffrn_reflns_number 12160
_diffrn_reflns_theta_full 25.00
_diffrn_reflns_theta_max 25.00
_diffrn_reflns_theta_min 1.76
_exptl_absorpt_coefficient_mu 1.778
_exptl_absorpt_correction_T_max 0.700
_exptl_absorpt_correction_T_min 0.495
_exptl_absorpt_correction_type multi-scan
_exptl_absorpt_process_details 'SADABS(Bruker, 2000)'
_exptl_crystal_colour yellow
_exptl_crystal_density_diffrn 1.510
_exptl_crystal_density_method 'not measured'
_exptl_crystal_description block
_exptl_crystal_F_000 1006
_exptl_crystal_size_max 0.40
_exptl_crystal_size_mid 0.40
_exptl_crystal_size_min 0.20
_refine_diff_density_max 2.424
_refine_diff_density_min -1.248
_refine_diff_density_rms 0.138
_refine_ls_extinction_method none
_refine_ls_goodness_of_fit_ref 0.995
_refine_ls_hydrogen_treatment constr
_refine_ls_matrix_type full
_refine_ls_number_parameters 629
_refine_ls_number_reflns 7667
_refine_ls_number_restraints 236
_refine_ls_restrained_S_all 0.987
_refine_ls_R_factor_all 0.1047
_refine_ls_R_factor_gt 0.0679
_refine_ls_shift/su_max 0.017
_refine_ls_shift/su_mean 0.001
_refine_ls_structure_factor_coef Fsqd
_refine_ls_weighting_details 'calc w=1/[\s^2^(Fo^2^)+(0.1039P)^2^+0.0000P] where P=(Fo^2^+2Fc^2^)/3'
_refine_ls_weighting_scheme calc
_refine_ls_wR_factor_gt 0.1573
_refine_ls_wR_factor_ref 0.1803
_reflns_number_gt 5292
_reflns_number_total 7667
_reflns_threshold_expression >2sigma(I)
_cod_data_source_file c5dt03897a2.cif
_cod_data_source_block 20130225b_0m
_cod_depositor_comments
;
The following automatic conversions were performed:

'_symmetry_cell_setting' value 'Triclinic' changed to 'triclinic'
according to
/usr/data/users/saulius/crontab/automatic-downloads/rss-feeds/RSC/lib/dictionaries/cif_core.dic
dictionary named 'cif_core.dic' version 2.4.2 from 2011-04-26.

Automatic conversion script
Id: cif_fix_values 4268 2015-11-12 08:31:59Z antanas 

 Adding full bibliography for 7037818--7037822.cif.
;
_cod_database_code 7037820

loop_
_symmetry_equiv_pos_as_xyz
'x, y, z'
'-x, -y, -z'

loop_
_atom_site_label
_atom_site_type_symbol
_atom_site_fract_x
_atom_site_fract_y
_atom_site_fract_z
_atom_site_U_iso_or_equiv
_atom_site_adp_type
_atom_site_occupancy
_atom_site_symmetry_multiplicity
_atom_site_calc_flag
_atom_site_refinement_flags
_atom_site_disorder_assembly
_atom_site_disorder_group
Dy1 Dy 0.23068(3) 0.81545(4) 0.26774(3) 0.05251(18) Uani 1 1 d . A .
C1 C -0.0096(8) 0.7482(8) 0.2612(7) 0.065(2) Uani 1 1 d . A .
C2 C -0.1126(9) 0.7168(9) 0.3145(8) 0.069(3) Uani 1 1 d . . .
C3 C -0.2029(10) 0.7196(10) 0.2763(11) 0.091(4) Uani 1 1 d . A .
H3 H -0.2674 0.6968 0.3140 0.109 Uiso 1 1 calc R . .
C4 C -0.1979(11) 0.7556(11) 0.1837(11) 0.099(4) Uani 1 1 d . . .
H4 H -0.2579 0.7559 0.1581 0.119 Uiso 1 1 calc R A .
C5 C -0.1022(11) 0.7919(10) 0.1280(9) 0.087(3) Uani 1 1 d . A .
H5 H -0.0986 0.8161 0.0649 0.104 Uiso 1 1 calc R . .
C6 C -0.0116(8) 0.7928(9) 0.1650(7) 0.066(3) Uani 1 1 d . . .
C7 C 0.0796(9) 0.8398(9) 0.1003(7) 0.074(3) Uani 1 1 d . A .
H7 H 0.0721 0.8632 0.0389 0.088 Uiso 1 1 calc R . .
C8 C 0.2475(9) 0.9053(9) 0.0380(6) 0.071(3) Uani 1 1 d . A .
H8A H 0.2131 0.9330 -0.0169 0.086 Uiso 1 1 calc R . .
H8B H 0.3188 0.8480 0.0291 0.086 Uiso 1 1 calc R . .
C9 C 0.2708(10) 1.0048(9) 0.0567(7) 0.076(3) Uani 1 1 d . A .
H9A H 0.3214 1.0417 0.0051 0.091 Uiso 1 1 calc R . .
H9B H 0.1994 1.0619 0.0657 0.091 Uiso 1 1 calc R . .
C10 C 0.4108(8) 0.9975(8) 0.1366(6) 0.061(2) Uani 1 1 d . A .
H10 H 0.4340 1.0478 0.0809 0.073 Uiso 1 1 calc R . .
C11 C 0.4757(8) 0.9720(8) 0.2094(6) 0.059(2) Uani 1 1 d . . .
C12 C 0.5637(9) 1.0252(9) 0.1886(8) 0.077(3) Uani 1 1 d . . .
H12 H 0.5797 1.0721 0.1294 0.092 Uiso 1 1 calc R . .
C13 C 0.6297(10) 1.0116(11) 0.2527(9) 0.088(3) Uani 1 1 d . . .
H13 H 0.6876 1.0504 0.2372 0.105 Uiso 1 1 calc R . .
C14 C 0.6080(8) 0.9399(10) 0.3391(8) 0.074(3) Uani 1 1 d . . .
H14 H 0.6503 0.9304 0.3834 0.089 Uiso 1 1 calc R . .
C15 C 0.5238(8) 0.8822(8) 0.3598(7) 0.063(2) Uani 1 1 d . . .
C16 C 0.4507(7) 0.8947(7) 0.2977(6) 0.056(2) Uani 1 1 d . A .
C17 C 0.4735(8) 0.6269(7) 0.2183(7) 0.057(2) Uani 1 1 d . A .
C18 C 0.5760(8) 0.6157(8) 0.1534(7) 0.066(3) Uani 1 1 d . . .
C19 C 0.6814(9) 0.5435(10) 0.1743(9) 0.082(3) Uani 1 1 d . B .
H19 H 0.7456 0.5397 0.1289 0.098 Uiso 1 1 calc R . .
C20 C 0.6893(10) 0.4776(9) 0.2632(9) 0.083(3) Uani 1 1 d . . .
H20 H 0.7594 0.4292 0.2788 0.100 Uiso 1 1 calc R B .
C21 C 0.5936(10) 0.4837(9) 0.3284(8) 0.079(3) Uani 1 1 d . B .
H21 H 0.5995 0.4374 0.3880 0.095 Uiso 1 1 calc R . .
C22 C 0.4874(8) 0.5567(8) 0.3088(7) 0.059(2) Uani 1 1 d . . .
C23 C 0.3938(9) 0.5574(8) 0.3849(6) 0.066(3) Uani 1 1 d . A .
H23 H 0.4075 0.5006 0.4396 0.079 Uiso 1 1 calc R . .
C24 C 0.2145(9) 0.6118(10) 0.4727(7) 0.078(3) Uani 1 1 d . A .
H24A H 0.2505 0.5471 0.5195 0.093 Uiso 1 1 calc R . .
H24B H 0.1460 0.5960 0.4657 0.093 Uiso 1 1 calc R . .
C25 C 0.1832(10) 0.7231(11) 0.4999(7) 0.084(3) Uani 1 1 d . A .
H25A H 0.1298 0.7161 0.5570 0.100 Uiso 1 1 calc R . .
H25B H 0.2515 0.7376 0.5084 0.100 Uiso 1 1 calc R . .
C26 C 0.0304(11) 0.8767(12) 0.4505(8) 0.091(4) Uani 1 1 d . A .
H26 H -0.0005 0.8543 0.5122 0.109 Uiso 1 1 calc R . .
C27 C -0.0415(9) 0.9725(10) 0.3942(9) 0.075(3) Uani 1 1 d . . .
C28 C -0.1535(10) 1.0164(14) 0.4315(12) 0.108(5) Uani 1 1 d . . .
H28 H -0.1780 0.9810 0.4926 0.130 Uiso 1 1 calc R . .
C29 C -0.2275(13) 1.1038(17) 0.3874(15) 0.128(6) Uani 1 1 d . . .
H29 H -0.3021 1.1269 0.4165 0.153 Uiso 1 1 calc R . .
C30 C -0.1928(11) 1.1631(13) 0.2945(14) 0.116(6) Uani 1 1 d . C .
H30 H -0.2441 1.2248 0.2617 0.139 Uiso 1 1 calc R . .
C31 C -0.0783(10) 1.1256(10) 0.2534(10) 0.086(3) Uani 1 1 d D . .
C32 C 0.0006(9) 1.0261(10) 0.3009(9) 0.077(3) Uani 1 1 d . A .
C33 C 0.2501(15) 0.2697(14) 0.2268(11) 0.126(5) Uani 1 1 d . . .
H33A H 0.3229 0.2469 0.1892 0.151 Uiso 1 1 calc R . .
H33B H 0.1907 0.2930 0.1894 0.151 Uiso 1 1 calc R . .
C34 C 0.2309(17) 0.1669(15) 0.3023(15) 0.180(9) Uani 1 1 d . . .
H34A H 0.2836 0.1470 0.3440 0.270 Uiso 1 1 calc R . .
H34B H 0.2430 0.1035 0.2783 0.270 Uiso 1 1 calc R . .
H34C H 0.1535 0.1833 0.3340 0.270 Uiso 1 1 calc R . .
C35 C 0.1398(16) 0.4218(14) 0.3081(12) 0.132(6) Uani 1 1 d . . .
H35A H 0.1318 0.3689 0.3693 0.159 Uiso 1 1 calc R . .
H35B H 0.1451 0.4942 0.3130 0.159 Uiso 1 1 calc R . .
C36 C 0.0404(16) 0.4421(17) 0.2680(16) 0.176(9) Uani 1 1 d . . .
H36A H 0.0549 0.4808 0.2038 0.264 Uiso 1 1 calc R . .
H36B H -0.0244 0.4896 0.2969 0.264 Uiso 1 1 calc R . .
H36C H 0.0243 0.3695 0.2766 0.264 Uiso 1 1 calc R . .
C37 C 0.3517(18) 0.3538(19) 0.2975(15) 0.171(8) Uani 1 1 d . . .
H37A H 0.3487 0.2925 0.3548 0.205 Uiso 1 1 calc R . .
H37B H 0.3462 0.4247 0.3108 0.205 Uiso 1 1 calc R . .
C38 C 0.4668(15) 0.3221(16) 0.2334(17) 0.176(9) Uani 1 1 d . . .
H38A H 0.4774 0.2461 0.2284 0.265 Uiso 1 1 calc R . .
H38B H 0.5294 0.3233 0.2583 0.265 Uiso 1 1 calc R . .
H38C H 0.4645 0.3773 0.1739 0.265 Uiso 1 1 calc R . .
N1 N 0.1682(6) 0.8528(7) 0.1175(5) 0.062(2) Uani 1 1 d . . .
N2 N 0.3257(7) 0.9586(6) 0.1403(5) 0.0613(19) Uani 1 1 d . . .
N3 N 0.2948(7) 0.6274(7) 0.3852(5) 0.0615(19) Uani 1 1 d . . .
N4 N 0.1310(7) 0.8177(8) 0.4279(5) 0.069(2) Uani 1 1 d . . .
N5 N -0.1260(9) 0.6809(10) 0.4126(8) 0.097(2) Uani 0.602(17) 1 d PDU A 1
O5 O -0.0439(12) 0.6161(17) 0.4529(10) 0.120(5) Uani 0.602(17) 1 d PDU A 1
O6 O -0.2192(14) 0.6998(19) 0.4616(14) 0.123(6) Uani 0.602(17) 1 d PDU A 1
N5' N -0.1260(9) 0.6809(10) 0.4126(8) 0.097(2) Uani 0.398(17) 1 d PDU A 2
O5' O -0.081(2) 0.722(2) 0.4517(15) 0.106(5) Uani 0.398(17) 1 d PDU A 2
O6' O -0.213(2) 0.646(3) 0.449(2) 0.115(6) Uani 0.398(17) 1 d PDU A 2
N6 N 0.5073(8) 0.7981(10) 0.4525(7) 0.084(3) Uani 1 1 d . . .
N7 N 0.5746(9) 0.6848(10) 0.0573(7) 0.094(3) Uani 0.863(12) 1 d PDU B 1
O9 O 0.6570(10) 0.7219(12) 0.0134(8) 0.119(4) Uani 0.863(12) 1 d PDU B 1
O10 O 0.4940(9) 0.6967(11) 0.0211(6) 0.113(4) Uani 0.863(12) 1 d PDU B 1
N7' N 0.5746(9) 0.6848(10) 0.0573(7) 0.094(3) Uani 0.137(12) 1 d PDU B 2
O9' O 0.527(5) 0.787(2) 0.042(4) 0.108(8) Uani 0.137(12) 1 d PDU B 2
O10' O 0.644(5) 0.649(4) -0.003(3) 0.109(9) Uani 0.137(12) 1 d PDU B 2
N8 N -0.044(4) 1.184(2) 0.1597(16) 0.136(5) Uani 0.735(14) 1 d PDU C 1
O11 O 0.0500(16) 1.2089(14) 0.1361(12) 0.146(5) Uani 0.735(14) 1 d PDU C 1
O12 O -0.1116(16) 1.2192(17) 0.1080(12) 0.161(5) Uani 0.735(14) 1 d PDU C 1
N8' N -0.042(12) 1.188(4) 0.161(4) 0.141(6) Uani 0.265(14) 1 d PDU C 2
O11' O -0.019(4) 1.125(4) 0.111(3) 0.147(7) Uani 0.265(14) 1 d PDU C 2
O12' O -0.080(4) 1.290(4) 0.139(3) 0.153(8) Uani 0.265(14) 1 d PDU C 2
N9 N 0.2516(9) 0.3700(9) 0.2495(8) 0.094(3) Uani 1 1 d . . .
H9C H 0.2603 0.4259 0.1955 0.113 Uiso 1 1 calc R . .
O1 O 0.0793(6) 0.7364(6) 0.2962(4) 0.0681(17) Uani 1 1 d . . .
O2 O 0.3675(5) 0.8469(5) 0.3211(4) 0.0610(16) Uani 1 1 d . . .
O3 O 0.3752(5) 0.6927(5) 0.1963(4) 0.0607(15) Uani 1 1 d . . .
O4 O 0.1020(5) 0.9896(6) 0.2601(5) 0.0734(18) Uani 1 1 d . . .
O7 O 0.4852(9) 0.7113(9) 0.4632(6) 0.120(4) Uani 1 1 d . . .
O8 O 0.5176(9) 0.8280(10) 0.5182(6) 0.125(3) Uani 1 1 d . . .
O1W O 0.2844(12) 0.5678(10) 0.1176(10) 0.089(5) Uani 0.595(19) 1 d P D 1
H1WA H 0.2555 0.6378 0.1178 0.107 Uiso 0.595(19) 1 d PR D 1
H1WB H 0.3562 0.5507 0.1182 0.133 Uiso 0.595(19) 1 d PR D 1
O1W' O 0.294(2) 0.590(2) 0.0285(17) 0.114(10) Uani 0.405(19) 1 d P D 2
H1WC H 0.2989 0.6451 0.0452 0.137 Uiso 0.405(19) 1 d PR D 2
H1WD H 0.2234 0.5899 0.0360 0.171 Uiso 0.405(19) 1 d PR D 2

loop_
_atom_site_aniso_label
_atom_site_aniso_U_11
_atom_site_aniso_U_22
_atom_site_aniso_U_33
_atom_site_aniso_U_23
_atom_site_aniso_U_13
_atom_site_aniso_U_12
Dy1 0.0550(3) 0.0562(3) 0.0431(3) -0.00873(18) -0.01581(18) -0.00902(18)
C1 0.069(6) 0.066(6) 0.068(7) -0.024(5) -0.017(5) -0.017(5)
C2 0.066(6) 0.066(6) 0.084(8) -0.026(5) -0.015(5) -0.020(5)
C3 0.067(7) 0.079(8) 0.131(12) -0.030(8) -0.026(7) -0.016(6)
C4 0.084(8) 0.095(9) 0.135(13) -0.029(9) -0.060(9) -0.016(7)
C5 0.102(9) 0.076(7) 0.097(9) -0.027(6) -0.057(8) -0.009(7)
C6 0.065(6) 0.067(6) 0.075(7) -0.022(5) -0.030(5) -0.010(5)
C7 0.088(7) 0.079(7) 0.057(6) -0.017(5) -0.035(6) -0.009(6)
C8 0.082(7) 0.080(7) 0.042(5) -0.007(5) -0.023(5) -0.006(6)
C9 0.096(7) 0.073(7) 0.048(6) 0.009(5) -0.033(5) -0.019(6)
C10 0.067(6) 0.049(5) 0.051(6) -0.001(4) -0.006(5) -0.008(5)
C11 0.058(5) 0.056(5) 0.056(6) -0.017(4) -0.008(4) -0.008(4)
C12 0.080(7) 0.067(6) 0.077(8) -0.009(5) -0.009(6) -0.024(6)
C13 0.083(7) 0.089(8) 0.096(9) -0.019(7) -0.022(7) -0.033(6)
C14 0.062(6) 0.090(8) 0.078(8) -0.020(6) -0.021(5) -0.028(6)
C15 0.064(5) 0.064(6) 0.058(6) -0.016(5) -0.017(5) -0.008(5)
C16 0.053(5) 0.044(5) 0.060(6) -0.008(4) -0.015(4) -0.004(4)
C17 0.060(5) 0.049(5) 0.064(6) -0.013(4) -0.021(5) -0.011(4)
C18 0.066(6) 0.058(6) 0.069(7) -0.008(5) -0.017(5) -0.016(5)
C19 0.059(6) 0.079(7) 0.102(9) -0.032(7) -0.012(6) -0.003(5)
C20 0.078(7) 0.067(7) 0.095(9) -0.007(6) -0.048(7) 0.004(6)
C21 0.083(7) 0.069(7) 0.074(7) -0.004(5) -0.039(6) -0.001(6)
C22 0.068(6) 0.052(5) 0.061(6) -0.012(4) -0.025(5) -0.013(4)
C23 0.092(7) 0.057(6) 0.048(6) 0.001(4) -0.027(5) -0.023(5)
C24 0.087(7) 0.081(7) 0.062(7) -0.011(5) -0.008(6) -0.030(6)
C25 0.091(8) 0.112(9) 0.045(6) -0.010(6) -0.016(5) -0.030(7)
C26 0.106(9) 0.131(11) 0.060(7) -0.045(7) 0.005(7) -0.057(9)
C27 0.064(6) 0.085(7) 0.086(8) -0.044(7) -0.007(6) -0.014(6)
C28 0.061(7) 0.144(13) 0.139(13) -0.081(11) -0.007(8) -0.014(8)
C29 0.074(9) 0.165(17) 0.184(19) -0.116(15) -0.006(11) -0.021(10)
C30 0.070(8) 0.115(11) 0.200(18) -0.106(13) -0.054(10) 0.019(8)
C31 0.080(7) 0.077(7) 0.115(10) -0.050(7) -0.047(7) 0.012(6)
C32 0.068(6) 0.083(7) 0.102(9) -0.049(7) -0.029(6) -0.011(6)
C33 0.136(13) 0.137(13) 0.129(13) -0.079(11) 0.011(10) -0.047(11)
C34 0.172(17) 0.109(13) 0.24(2) -0.069(14) 0.061(17) -0.058(13)
C35 0.162(16) 0.108(12) 0.111(12) -0.025(9) -0.014(12) -0.025(11)
C36 0.136(15) 0.158(17) 0.25(3) -0.130(18) -0.031(16) 0.021(13)
C37 0.178(19) 0.178(19) 0.21(2) -0.077(17) -0.101(17) -0.034(16)
C38 0.114(13) 0.144(16) 0.30(3) -0.092(18) -0.091(16) 0.008(12)
N1 0.066(5) 0.075(5) 0.040(4) -0.008(4) -0.022(4) -0.012(4)
N2 0.073(5) 0.054(4) 0.047(4) -0.002(3) -0.014(4) -0.012(4)
N3 0.073(5) 0.067(5) 0.048(4) -0.010(4) -0.015(4) -0.025(4)
N4 0.061(5) 0.093(6) 0.052(5) -0.028(4) 0.002(4) -0.021(5)
N5 0.085(5) 0.121(6) 0.088(5) -0.022(5) -0.013(4) -0.038(5)
O5 0.090(7) 0.164(11) 0.079(8) 0.000(8) -0.012(6) -0.036(8)
O6 0.118(8) 0.127(11) 0.104(9) -0.035(9) 0.004(7) -0.018(8)
N5' 0.085(5) 0.121(6) 0.088(5) -0.022(5) -0.013(4) -0.038(5)
O5' 0.105(10) 0.141(11) 0.083(10) -0.024(9) -0.012(8) -0.056(9)
O6' 0.114(9) 0.120(12) 0.116(11) -0.024(10) -0.004(9) -0.058(9)
N6 0.070(5) 0.113(8) 0.070(6) -0.015(6) -0.033(5) -0.018(6)
N7 0.089(5) 0.105(5) 0.072(5) -0.014(4) -0.010(4) -0.017(5)
O9 0.118(7) 0.122(8) 0.093(7) 0.001(6) -0.004(5) -0.044(6)
O10 0.102(6) 0.153(8) 0.057(5) -0.013(5) -0.018(5) -0.010(6)
N7' 0.089(5) 0.105(5) 0.072(5) -0.014(4) -0.010(4) -0.017(5)
O9' 0.105(11) 0.112(9) 0.074(11) -0.002(10) -0.010(10) -0.011(10)
O10' 0.108(12) 0.118(12) 0.077(11) -0.015(11) -0.003(11) -0.019(12)
N8 0.139(9) 0.128(9) 0.127(9) -0.036(8) -0.072(8) 0.026(8)
O11 0.142(10) 0.127(10) 0.133(10) -0.014(8) -0.050(9) 0.011(9)
O12 0.165(10) 0.169(11) 0.134(10) -0.035(9) -0.084(8) 0.018(9)
N8' 0.145(10) 0.134(10) 0.128(10) -0.035(9) -0.071(10) 0.025(10)
O11' 0.157(14) 0.146(13) 0.119(13) -0.039(10) -0.072(12) 0.028(13)
O12' 0.160(12) 0.133(11) 0.139(12) -0.026(11) -0.060(11) 0.016(12)
N9 0.115(8) 0.075(6) 0.095(7) -0.036(5) -0.011(6) -0.021(6)
O1 0.072(4) 0.080(4) 0.058(4) -0.014(3) -0.022(3) -0.025(4)
O2 0.065(4) 0.065(4) 0.051(4) 0.003(3) -0.020(3) -0.025(3)
O3 0.062(4) 0.059(4) 0.051(4) -0.013(3) -0.016(3) 0.001(3)
O4 0.060(4) 0.078(4) 0.072(5) -0.026(4) -0.013(3) 0.005(3)
O7 0.167(9) 0.100(7) 0.101(7) 0.027(5) -0.076(7) -0.064(7)
O8 0.138(8) 0.177(10) 0.074(6) -0.028(6) -0.028(6) -0.057(7)
O1W 0.112(10) 0.073(8) 0.078(11) -0.006(7) -0.039(8) -0.016(7)
O1W' 0.140(19) 0.117(18) 0.09(2) -0.048(14) -0.051(14) 0.004(15)

loop_
_atom_type_symbol
_atom_type_description
_atom_type_scat_dispersion_real
_atom_type_scat_dispersion_imag
_atom_type_scat_source
C C 0.0033 0.0016 'International Tables Vol C Tables 4.2.6.8 and 6.1.1.4'
Dy Dy -0.1892 4.4098 'International Tables Vol C Tables 4.2.6.8 and 6.1.1.4'
N N 0.0061 0.0033 'International Tables Vol C Tables 4.2.6.8 and 6.1.1.4'
O O 0.0106 0.0060 'International Tables Vol C Tables 4.2.6.8 and 6.1.1.4'
H H 0.0000 0.0000 'International Tables Vol C Tables 4.2.6.8 and 6.1.1.4'

loop_
_geom_angle_atom_site_label_1
_geom_angle_atom_site_label_2
_geom_angle_atom_site_label_3
_geom_angle
O2 Dy1 O1 148.9(2)
O2 Dy1 O4 98.1(2)
O1 Dy1 O4 87.8(2)
O2 Dy1 O3 88.1(2)
O1 Dy1 O3 101.9(2)
O4 Dy1 O3 150.0(2)
O2 Dy1 N3 76.5(2)
O1 Dy1 N3 79.0(2)
O4 Dy1 N3 139.0(3)
O3 Dy1 N3 71.0(2)
O2 Dy1 N1 139.3(2)
O1 Dy1 N1 71.8(2)
O4 Dy1 N1 80.4(3)
O3 Dy1 N1 76.0(2)
N3 Dy1 N1 129.7(3)
O2 Dy1 N2 71.9(2)
O1 Dy1 N2 138.7(2)
O4 Dy1 N2 75.3(2)
O3 Dy1 N2 78.9(2)
N3 Dy1 N2 136.6(3)
N1 Dy1 N2 68.4(3)
O2 Dy1 N4 79.2(2)
O1 Dy1 N4 73.8(3)
O4 Dy1 N4 71.5(3)
O3 Dy1 N4 138.4(2)
N3 Dy1 N4 67.5(3)
N1 Dy1 N4 135.9(3)
N2 Dy1 N4 131.8(3)
O1 C1 C6 122.2(9)
O1 C1 C2 123.5(10)
C6 C1 C2 114.3(9)
C3 C2 C1 123.2(11)
C3 C2 N5 116.9(11)
C1 C2 N5 119.8(9)
C4 C3 C2 120.4(12)
C4 C3 H3 119.8
C2 C3 H3 119.8
C3 C4 C5 119.3(11)
C3 C4 H4 120.3
C5 C4 H4 120.3
C4 C5 C6 121.2(12)
C4 C5 H5 119.4
C6 C5 H5 119.4
C5 C6 C1 121.2(11)
C5 C6 C7 116.0(10)
C1 C6 C7 122.8(9)
N1 C7 C6 127.5(9)
N1 C7 H7 116.2
C6 C7 H7 116.2
N1 C8 C9 108.3(8)
N1 C8 H8A 110.0
C9 C8 H8A 110.0
N1 C8 H8B 110.0
C9 C8 H8B 110.0
H8A C8 H8B 108.4
N2 C9 C8 108.5(8)
N2 C9 H9A 110.0
C8 C9 H9A 110.0
N2 C9 H9B 110.0
C8 C9 H9B 110.0
H9A C9 H9B 108.4
N2 C10 C11 127.5(8)
N2 C10 H10 116.3
C11 C10 H10 116.3
C12 C11 C16 121.2(9)
C12 C11 C10 116.5(9)
C16 C11 C10 122.2(9)
C11 C12 C13 122.4(10)
C11 C12 H12 118.8
C13 C12 H12 118.8
C14 C13 C12 118.7(10)
C14 C13 H13 120.7
C12 C13 H13 120.7
C15 C14 C13 119.6(10)
C15 C14 H14 120.2
C13 C14 H14 120.2
C14 C15 C16 124.5(9)
C14 C15 N6 118.5(9)
C16 C15 N6 117.0(9)
O2 C16 C11 123.4(8)
O2 C16 C15 122.9(8)
C11 C16 C15 113.5(8)
O3 C17 C22 122.9(8)
O3 C17 C18 123.1(8)
C22 C17 C18 114.0(8)
C19 C18 C17 124.4(10)
C19 C18 N7 115.8(10)
C17 C18 N7 119.8(9)
C20 C19 C18 118.9(10)
C20 C19 H19 120.5
C18 C19 H19 120.5
C21 C20 C19 119.4(9)
C21 C20 H20 120.3
C19 C20 H20 120.3
C20 C21 C22 122.4(10)
C20 C21 H21 118.8
C22 C21 H21 118.8
C21 C22 C17 120.8(9)
C21 C22 C23 116.7(9)
C17 C22 C23 122.4(8)
N3 C23 C22 127.2(8)
N3 C23 H23 116.4
C22 C23 H23 116.4
N3 C24 C25 107.8(8)
N3 C24 H24A 110.1
C25 C24 H24A 110.1
N3 C24 H24B 110.1
C25 C24 H24B 110.1
H24A C24 H24B 108.5
N4 C25 C24 108.5(9)
N4 C25 H25A 110.0
C24 C25 H25A 110.0
N4 C25 H25B 110.0
C24 C25 H25B 110.0
H25A C25 H25B 108.4
N4 C26 C27 129.0(11)
N4 C26 H26 115.5
C27 C26 H26 115.5
C28 C27 C26 119.3(13)
C28 C27 C32 119.2(13)
C26 C27 C32 121.4(10)
C29 C28 C27 125.2(17)
C29 C28 H28 117.4
C27 C28 H28 117.4
C28 C29 C30 119.4(15)
C28 C29 H29 120.3
C30 C29 H29 120.3
C31 C30 C29 118.3(14)
C31 C30 H30 120.9
C29 C30 H30 120.9
C30 C31 N8' 118(4)
C30 C31 N8 118.2(19)
N8' C31 N8 3(9)
C30 C31 C32 121.9(14)
N8' C31 C32 120(4)
N8 C31 C32 119.8(17)
O4 C32 C27 123.5(10)
O4 C32 C31 120.6(12)
C27 C32 C31 115.9(10)
N9 C33 C34 118.0(14)
N9 C33 H33A 107.8
C34 C33 H33A 107.8
N9 C33 H33B 107.8
C34 C33 H33B 107.8
H33A C33 H33B 107.1
C33 C34 H34A 109.5
C33 C34 H34B 109.5
H34A C34 H34B 109.5
C33 C34 H34C 109.5
H34A C34 H34C 109.5
H34B C34 H34C 109.5
C36 C35 N9 111.1(15)
C36 C35 H35A 109.4
N9 C35 H35A 109.4
C36 C35 H35B 109.4
N9 C35 H35B 109.4
H35A C35 H35B 108.0
C35 C36 H36A 109.5
C35 C36 H36B 109.5
H36A C36 H36B 109.5
C35 C36 H36C 109.5
H36A C36 H36C 109.5
H36B C36 H36C 109.5
N9 C37 C38 108.6(15)
N9 C37 H37A 110.0
C38 C37 H37A 110.0
N9 C37 H37B 110.0
C38 C37 H37B 110.0
H37A C37 H37B 108.3
C37 C38 H38A 109.5
C37 C38 H38B 109.5
H38A C38 H38B 109.5
C37 C38 H38C 109.5
H38A C38 H38C 109.5
H38B C38 H38C 109.5
C7 N1 C8 116.6(8)
C7 N1 Dy1 130.9(7)
C8 N1 Dy1 112.4(6)
C10 N2 C9 116.1(8)
C10 N2 Dy1 130.8(6)
C9 N2 Dy1 113.1(6)
C23 N3 C24 116.9(8)
C23 N3 Dy1 128.1(6)
C24 N3 Dy1 113.5(6)
C26 N4 C25 117.0(9)
C26 N4 Dy1 126.6(8)
C25 N4 Dy1 114.6(6)
O6 N5 O5 115.8(16)
O6 N5 C2 122.9(15)
O5 N5 C2 120.8(12)
O7 N6 O8 122.5(11)
O7 N6 C15 121.7(10)
O8 N6 C15 115.8(11)
O9 N7 O10 120.7(12)
O9 N7 C18 119.7(11)
O10 N7 C18 119.3(11)
O12 N8 O11 121(2)
O12 N8 C31 119(4)
O11 N8 C31 119(4)
O12' N8' O11' 125(9)
O12' N8' C31 117(4)
O11' N8' C31 110(6)
C33 N9 C37 115.1(13)
C33 N9 C35 115.5(12)
C37 N9 C35 106.7(13)
C33 N9 H9C 106.3
C37 N9 H9C 106.3
C35 N9 H9C 106.3
C1 O1 Dy1 140.4(6)
C16 O2 Dy1 143.7(6)
C17 O3 Dy1 131.6(6)
C32 O4 Dy1 136.4(7)
H1WA O1W H1WB 109.5
H1WA O1W H1WC 61.7
H1WB O1W H1WC 88.5
H1WC O1W' H1WD 109.5

loop_
_geom_bond_atom_site_label_1
_geom_bond_atom_site_label_2
_geom_bond_distance
Dy1 O2 2.260(6)
Dy1 O1 2.272(6)
Dy1 O4 2.277(6)
Dy1 O3 2.319(6)
Dy1 N3 2.508(8)
Dy1 N1 2.522(7)
Dy1 N2 2.522(7)
Dy1 N4 2.527(8)
C1 O1 1.300(11)
C1 C6 1.429(14)
C1 C2 1.430(14)
C2 C3 1.383(15)
C2 N5 1.437(15)
C3 C4 1.365(18)
C3 H3 0.9300
C4 C5 1.389(17)
C4 H4 0.9300
C5 C6 1.395(14)
C5 H5 0.9300
C6 C7 1.449(14)
C7 N1 1.265(12)
C7 H7 0.9300
C8 N1 1.483(12)
C8 C9 1.512(15)
C8 H8A 0.9700
C8 H8B 0.9700
C9 N2 1.490(12)
C9 H9A 0.9700
C9 H9B 0.9700
C10 N2 1.278(12)
C10 C11 1.454(13)
C10 H10 0.9300
C11 C12 1.371(13)
C11 C16 1.426(13)
C12 C13 1.389(16)
C12 H12 0.9300
C13 C14 1.370(15)
C13 H13 0.9300
C14 C15 1.368(13)
C14 H14 0.9300
C15 C16 1.432(13)
C15 N6 1.496(13)
C16 O2 1.271(10)
C17 O3 1.299(10)
C17 C22 1.421(13)
C17 C18 1.422(13)
C18 C19 1.387(14)
C18 N7 1.469(14)
C19 C20 1.375(15)
C19 H19 0.9300
C20 C21 1.364(15)
C20 H20 0.9300
C21 C22 1.394(13)
C21 H21 0.9300
C22 C23 1.446(13)
C23 N3 1.274(12)
C23 H23 0.9300
C24 N3 1.478(12)
C24 C25 1.526(15)
C24 H24A 0.9700
C24 H24B 0.9700
C25 N4 1.449(13)
C25 H25A 0.9700
C25 H25B 0.9700
C26 N4 1.276(14)
C26 C27 1.431(17)
C26 H26 0.9300
C27 C28 1.387(16)
C27 C32 1.432(16)
C28 C29 1.31(2)
C28 H28 0.9300
C29 C30 1.42(2)
C29 H29 0.9300
C30 C31 1.413(17)
C30 H30 0.9300
C31 N8' 1.43(2)
C31 N8 1.43(2)
C31 C32 1.438(15)
C32 O4 1.285(12)
C33 N9 1.441(16)
C33 C34 1.47(2)
C33 H33A 0.9700
C33 H33B 0.9700
C34 H34A 0.9600
C34 H34B 0.9600
C34 H34C 0.9600
C35 C36 1.44(2)
C35 N9 1.557(18)
C35 H35A 0.9700
C35 H35B 0.9700
C36 H36A 0.9600
C36 H36B 0.9600
C36 H36C 0.9600
C37 N9 1.537(19)
C37 C38 1.56(2)
C37 H37A 0.9700
C37 H37B 0.9700
C38 H38A 0.9600
C38 H38B 0.9600
C38 H38C 0.9600
N5 O6 1.225(14)
N5 O5 1.252(14)
N6 O7 1.164(12)
N6 O8 1.264(13)
N7 O9 1.211(13)
N7 O10 1.216(14)
N8 O12 1.19(5)
N8 O11 1.23(6)
N8' O12' 1.19(5)
N8' O11' 1.23(6)
N9 H9C 0.9100
O1W H1WA 0.8499
O1W H1WB 0.8501
O1W H1WC 1.2391
O1W' H1WC 0.8500
O1W' H1WD 0.8501

loop_
_geom_torsion_atom_site_label_1
_geom_torsion_atom_site_label_2
_geom_torsion_atom_site_label_3
_geom_torsion_atom_site_label_4
_geom_torsion
O1 C1 C2 C3 -173.9(10)
C6 C1 C2 C3 5.3(15)
O1 C1 C2 N5 6.5(15)
C6 C1 C2 N5 -174.3(10)
C1 C2 C3 C4 -1.3(18)
N5 C2 C3 C4 178.4(11)
C2 C3 C4 C5 -1.4(19)
C3 C4 C5 C6 -0.3(18)
C4 C5 C6 C1 4.8(16)
C4 C5 C6 C7 -175.9(10)
O1 C1 C6 C5 172.3(9)
C2 C1 C6 C5 -6.9(14)
O1 C1 C6 C7 -6.9(15)
C2 C1 C6 C7 173.9(9)
C5 C6 C7 N1 177.7(10)
C1 C6 C7 N1 -3.0(17)
N1 C8 C9 N2 60.8(11)
N2 C10 C11 C12 -179.7(9)
N2 C10 C11 C16 1.1(15)
C16 C11 C12 C13 -3.1(16)
C10 C11 C12 C13 177.7(10)
C11 C12 C13 C14 1.8(18)
C12 C13 C14 C15 1.1(17)
C13 C14 C15 C16 -2.8(16)
C13 C14 C15 N6 175.7(10)
C12 C11 C16 O2 177.3(9)
C10 C11 C16 O2 -3.6(14)
C12 C11 C16 C15 1.3(13)
C10 C11 C16 C15 -179.5(8)
C14 C15 C16 O2 -174.4(9)
N6 C15 C16 O2 7.0(13)
C14 C15 C16 C11 1.6(13)
N6 C15 C16 C11 -177.0(8)
O3 C17 C18 C19 -178.0(9)
C22 C17 C18 C19 0.2(14)
O3 C17 C18 N7 2.9(15)
C22 C17 C18 N7 -178.9(9)
C17 C18 C19 C20 -0.1(17)
N7 C18 C19 C20 179.1(11)
C18 C19 C20 C21 0.7(18)
C19 C20 C21 C22 -1.5(18)
C20 C21 C22 C17 1.6(17)
C20 C21 C22 C23 -178.1(10)
O3 C17 C22 C21 177.2(9)
C18 C17 C22 C21 -0.9(13)
O3 C17 C22 C23 -3.1(14)
C18 C17 C22 C23 178.8(9)
C21 C22 C23 N3 170.1(10)
C17 C22 C23 N3 -9.5(16)
N3 C24 C25 N4 59.1(11)
N4 C26 C27 C28 173.2(12)
N4 C26 C27 C32 -8.7(19)
C26 C27 C28 C29 179.7(14)
C32 C27 C28 C29 1(2)
C27 C28 C29 C30 -2(2)
C28 C29 C30 C31 -1(2)
C29 C30 C31 N8' -178(7)
C29 C30 C31 N8 179(3)
C29 C30 C31 C32 3.7(18)
C28 C27 C32 O4 -178.2(10)
C26 C27 C32 O4 3.7(16)
C28 C27 C32 C31 1.5(15)
C26 C27 C32 C31 -176.6(10)
C30 C31 C32 O4 175.7(10)
N8' C31 C32 O4 -3(8)
N8 C31 C32 O4 0(3)
C30 C31 C32 C27 -4.1(15)
N8' C31 C32 C27 177(8)
N8 C31 C32 C27 -179(3)
C6 C7 N1 C8 -179.0(9)
C6 C7 N1 Dy1 -3.2(16)
C9 C8 N1 C7 128.7(10)
C9 C8 N1 Dy1 -47.9(9)
O2 Dy1 N1 C7 -171.2(8)
O1 Dy1 N1 C7 11.1(9)
O4 Dy1 N1 C7 -79.8(9)
O3 Dy1 N1 C7 118.8(9)
N3 Dy1 N1 C7 68.8(10)
N2 Dy1 N1 C7 -157.8(10)
N4 Dy1 N1 C7 -29.3(11)
O2 Dy1 N1 C8 4.8(8)
O1 Dy1 N1 C8 -173.0(7)
O4 Dy1 N1 C8 96.1(6)
O3 Dy1 N1 C8 -65.2(6)
N3 Dy1 N1 C8 -115.3(6)
N2 Dy1 N1 C8 18.2(6)
N4 Dy1 N1 C8 146.6(6)
C11 C10 N2 C9 176.5(9)
C11 C10 N2 Dy1 -2.9(14)
C8 C9 N2 C10 136.5(9)
C8 C9 N2 Dy1 -44.0(10)
O2 Dy1 N2 C10 4.3(8)
O1 Dy1 N2 C10 177.2(7)
O4 Dy1 N2 C10 108.1(8)
O3 Dy1 N2 C10 -87.4(8)
N3 Dy1 N2 C10 -41.0(10)
N1 Dy1 N2 C10 -166.6(9)
N4 Dy1 N2 C10 60.4(9)
O2 Dy1 N2 C9 -175.1(7)
O1 Dy1 N2 C9 -2.1(8)
O4 Dy1 N2 C9 -71.2(6)
O3 Dy1 N2 C9 93.2(7)
N3 Dy1 N2 C9 139.6(6)
N1 Dy1 N2 C9 14.1(6)
N4 Dy1 N2 C9 -118.9(7)
C22 C23 N3 C24 -178.6(9)
C22 C23 N3 Dy1 -13.6(15)
C25 C24 N3 C23 119.9(10)
C25 C24 N3 Dy1 -47.2(10)
O2 Dy1 N3 C23 -63.1(8)
O1 Dy1 N3 C23 136.3(8)
O4 Dy1 N3 C23 -150.0(8)
O3 Dy1 N3 C23 29.6(8)
N1 Dy1 N3 C23 81.4(9)
N2 Dy1 N3 C23 -19.1(10)
N4 Dy1 N3 C23 -146.8(9)
O2 Dy1 N3 C24 102.3(7)
O1 Dy1 N3 C24 -58.3(6)
O4 Dy1 N3 C24 15.4(8)
O3 Dy1 N3 C24 -165.0(7)
N1 Dy1 N3 C24 -113.2(7)
N2 Dy1 N3 C24 146.3(6)
N4 Dy1 N3 C24 18.6(6)
C27 C26 N4 C25 -179.0(11)
C27 C26 N4 Dy1 -14.7(17)
C24 C25 N4 C26 123.0(10)
C24 C25 N4 Dy1 -43.1(10)
O2 Dy1 N4 C26 129.6(9)
O1 Dy1 N4 C26 -66.1(9)
O4 Dy1 N4 C26 27.1(9)
O3 Dy1 N4 C26 -155.8(8)
N3 Dy1 N4 C26 -150.7(10)
N1 Dy1 N4 C26 -26.2(11)
N2 Dy1 N4 C26 76.1(10)
O2 Dy1 N4 C25 -65.9(7)
O1 Dy1 N4 C25 98.5(7)
O4 Dy1 N4 C25 -168.3(8)
O3 Dy1 N4 C25 8.8(9)
N3 Dy1 N4 C25 13.9(7)
N1 Dy1 N4 C25 138.3(7)
N2 Dy1 N4 C25 -119.3(7)
C3 C2 N5 O6 -32(2)
C1 C2 N5 O6 147.7(17)
C3 C2 N5 O5 139.6(16)
C1 C2 N5 O5 -40.8(19)
C14 C15 N6 O7 -141.7(12)
C16 C15 N6 O7 37.0(15)
C14 C15 N6 O8 39.1(14)
C16 C15 N6 O8 -142.2(10)
C19 C18 N7 O9 -35.6(17)
C17 C18 N7 O9 143.6(13)
C19 C18 N7 O10 139.1(13)
C17 C18 N7 O10 -41.7(17)
C30 C31 N8 O12 -35(4)
N8' C31 N8 O12 -128(100)
C32 C31 N8 O12 140(2)
C30 C31 N8 O11 136.9(19)
N8' C31 N8 O11 44(100)
C32 C31 N8 O11 -48(4)
C30 C31 N8' O12' 36(18)
N8 C31 N8' O12' 125(100)
C32 C31 N8' O12' -145(11)
C30 C31 N8' O11' -115(7)
N8 C31 N8' O11' -26(100)
C32 C31 N8' O11' 64(14)
C34 C33 N9 C37 66(2)
C34 C33 N9 C35 -59(2)
C38 C37 N9 C33 60.0(19)
C38 C37 N9 C35 -170.5(14)
C36 C35 N9 C33 -52(2)
C36 C35 N9 C37 179.1(16)
C6 C1 O1 Dy1 28.4(15)
C2 C1 O1 Dy1 -152.4(8)
O2 Dy1 O1 C1 157.5(9)
O4 Dy1 O1 C1 55.3(10)
O3 Dy1 O1 C1 -96.1(10)
N3 Dy1 O1 C1 -163.8(10)
N1 Dy1 O1 C1 -25.3(10)
N2 Dy1 O1 C1 -9.4(12)
N4 Dy1 O1 C1 126.7(10)
C11 C16 O2 Dy1 10.1(15)
C15 C16 O2 Dy1 -174.3(7)
O1 Dy1 O2 C16 -179.7(8)
O4 Dy1 O2 C16 -80.3(9)
O3 Dy1 O2 C16 70.3(9)
N3 Dy1 O2 C16 141.2(10)
N1 Dy1 O2 C16 4.4(11)
N2 Dy1 O2 C16 -8.7(9)
N4 Dy1 O2 C16 -149.6(10)
C22 C17 O3 Dy1 43.3(12)
C18 C17 O3 Dy1 -138.7(8)
O2 Dy1 O3 C17 31.0(7)
O1 Dy1 O3 C17 -119.3(7)
O4 Dy1 O3 C17 134.0(7)
N3 Dy1 O3 C17 -45.4(7)
N1 Dy1 O3 C17 173.2(8)
N2 Dy1 O3 C17 102.9(7)
N4 Dy1 O3 C17 -40.4(9)
C27 C32 O4 Dy1 31.5(15)
C31 C32 O4 Dy1 -148.2(8)
O2 Dy1 O4 C32 -113.5(10)
O1 Dy1 O4 C32 35.8(10)
O3 Dy1 O4 C32 146.1(9)
N3 Dy1 O4 C32 -34.7(11)
N1 Dy1 O4 C32 107.7(10)
N2 Dy1 O4 C32 177.7(10)
N4 Dy1 O4 C32 -37.8(9)
